data_7005552
loop_
_publ_author_name
'Chen, Matthew'
'Fulton, J. Robin'
'Hitchcock, Peter B.'
'Johnstone, Nick C.'
'Lappert, Michael F.'
'Protchenko, Andrey V.'

_publ_section_title
;
 Synthesis and theoretical studies on rare three-coordinate lead
 complexes.
;
_journal_issue 26
_journal_name_full 'Dalton transactions (Cambridge, England : 2003)'
_journal_page_first 2770
_journal_page_last 2778
_journal_paper_doi 10.1039/b702994b
_journal_year 2007
_chemical_compound_source 'synthesis as described'
_chemical_formula_moiety 'C29 H41 Br N2 Pb'
_chemical_formula_sum 'C29 H41 Br N2 Pb'
_chemical_formula_weight 704.74
_chemical_name_systematic
;
?
;
_space_group_IT_number 2
_symmetry_cell_setting triclinic
_symmetry_Int_Tables_number 2
_symmetry_space_group_name_Hall '-P 1'
_symmetry_space_group_name_H-M 'P -1'
_atom_sites_solution_hydrogens geom
_atom_sites_solution_primary direct
_atom_sites_solution_secondary difmap
_audit_conform_dict_location ftp://ftp.iucr.org/pub/cif_core.dic
_audit_conform_dict_name cif_core.dic
_audit_conform_dict_version 2.3
_audit_creation_date 2006-07-28T09:42:20-00:00
_audit_creation_method 'WinGX routine CIF_UPDATE'
_cell_angle_alpha 89.224(2)
_cell_angle_beta 72.815(2)
_cell_angle_gamma 70.638(2)
_cell_formula_units_Z 2
_cell_length_a 10.4137(2)
_cell_length_b 12.0840(4)
_cell_length_c 12.4677(4)
_cell_measurement_reflns_used 18106
_cell_measurement_temperature 173(2)
_cell_measurement_theta_max 26.022
_cell_measurement_theta_min 3.395
_cell_measurement_wavelength 0.71073
_cell_volume 1407.89(7)
_computing_cell_refinement 'HKL Scalepack (Otwinowski & Minor 1997)'
_computing_data_collection 'Collect (Nonius BV, 1997-2000)'
_computing_data_reduction 'HKL Denzo and Scalepack (Otwinowski & Minor 1997)'
_computing_molecular_graphics 'Ortep-3 for Windows (Farrugia, 1997)'
_computing_publication_material 'WinGX publication routines (Farrugia, 1999)'
_computing_structure_refinement 'SHELXL-97 (Sheldrick, 1997)'
_computing_structure_solution 'SHELXS-86 (Sheldrick, 1986)'
_diffrn_ambient_temperature 173(2)
_diffrn_detector 'CCD plate'
_diffrn_detector_area_resol_mean 9
_diffrn_measured_fraction_theta_full 0.991
_diffrn_measured_fraction_theta_max 0.991
_diffrn_measurement_device '95mm CCD camera on \k-goniostat'
_diffrn_measurement_device_type KappaCCD
_diffrn_measurement_method 'CCD rotation images, thick slices'
_diffrn_orient_matrix_type 'by Nonius Collect from scalepack cell'
_diffrn_orient_matrix_UB_11 0.621679E-1
_diffrn_orient_matrix_UB_12 -0.739728E-1
_diffrn_orient_matrix_UB_13 0.212892E-1
_diffrn_orient_matrix_UB_21 -0.741305E-1
_diffrn_orient_matrix_UB_22 -0.370827E-1
_diffrn_orient_matrix_UB_23 0.00519
_diffrn_orient_matrix_UB_31 0.457059E-1
_diffrn_orient_matrix_UB_32 -0.302472E-1
_diffrn_orient_matrix_UB_33 -0.814292E-1
_diffrn_radiation_monochromator graphite
_diffrn_radiation_probe x-ray
_diffrn_radiation_type MoK\a
_diffrn_radiation_wavelength 0.71073
_diffrn_reflns_av_R_equivalents 0.0428
_diffrn_reflns_av_unetI/netI 0.032
_diffrn_reflns_limit_h_max 12
_diffrn_reflns_limit_h_min -12
_diffrn_reflns_limit_k_max 14
_diffrn_reflns_limit_k_min -14
_diffrn_reflns_limit_l_max 15
_diffrn_reflns_limit_l_min -15
_diffrn_reflns_number 19313
_diffrn_reflns_theta_full 26.07
_diffrn_reflns_theta_max 26.07
_diffrn_reflns_theta_min 3.44
_diffrn_source 'Enraf Nonius FR590'
_exptl_absorpt_coefficient_mu 7.429
_exptl_absorpt_correction_T_max 0.3280
_exptl_absorpt_correction_T_min 0.2382
_exptl_absorpt_correction_type multi-scan
_exptl_absorpt_process_details
;
[c.f. r.h. blessing, acta cryst. (1995), a51, 33-38]
;
_exptl_crystal_colour colourless
_exptl_crystal_density_diffrn 1.662
_exptl_crystal_density_method 'not measured'
_exptl_crystal_description prism
_exptl_crystal_F_000 692
_exptl_crystal_size_max 0.2
_exptl_crystal_size_mid 0.15
_exptl_crystal_size_min 0.15
_refine_diff_density_max 2.395
_refine_diff_density_min -1.176
_refine_diff_density_rms 0.153
_refine_ls_extinction_method none
_refine_ls_goodness_of_fit_ref 1.26
_refine_ls_hydrogen_treatment constr
_refine_ls_matrix_type full
_refine_ls_number_parameters 300
_refine_ls_number_reflns 5529
_refine_ls_number_restraints 0
_refine_ls_restrained_S_all 1.26
_refine_ls_R_factor_all 0.0401
_refine_ls_R_factor_gt 0.0372
_refine_ls_shift/su_max 0.003
_refine_ls_shift/su_mean 0
_refine_ls_structure_factor_coef Fsqd
_refine_ls_weighting_details 'calc w=1/[\s^2^(Fo^2^)+(0.0020P)^2^+12.8902P] where P=(Fo^2^+2Fc^2^)/3'
_refine_ls_weighting_scheme calc
_refine_ls_wR_factor_gt 0.0939
_refine_ls_wR_factor_ref 0.0949
_reflns_number_gt 5215
_reflns_number_total 5529
_reflns_threshold_expression >2sigma(I)
_cod_data_source_file b702994b.txt
_cod_data_source_block (3)-jul1206
_cod_database_code 7005552

loop_
_symmetry_equiv_pos_as_xyz
'x, y, z'
'-x, -y, -z'

loop_
_atom_site_label
_atom_site_type_symbol
_atom_site_fract_x
_atom_site_fract_y
_atom_site_fract_z
_atom_site_U_iso_or_equiv
_atom_site_adp_type
_atom_site_occupancy
_atom_site_symmetry_multiplicity
_atom_site_calc_flag
_atom_site_refinement_flags
_atom_site_disorder_assembly
_atom_site_disorder_group
Pb Pb 0.42533(3) 0.66864(2) 0.61588(2) 0.02502(9) Uani 1 1 d . . .
Br Br 0.60253(8) 0.79139(8) 0.61222(7) 0.03854(19) Uani 1 1 d . . .
N1 N 0.3352(6) 0.7819(5) 0.4883(5) 0.0206(11) Uani 1 1 d . . .
N2 N 0.2348(6) 0.8041(5) 0.7437(5) 0.0222(11) Uani 1 1 d . . .
C1 C 0.2521(7) 0.8941(6) 0.5089(6) 0.0247(14) Uani 1 1 d . . .
C2 C 0.1923(7) 0.9558(6) 0.6170(6) 0.0260(14) Uani 1 1 d . . .
H2 H 0.1572 1.0391 0.6172 0.031 Uiso 1 1 calc R . .
C3 C 0.1761(7) 0.9152(6) 0.7234(6) 0.0227(13) Uani 1 1 d . . .
C4 C 0.2151(8) 0.9619(7) 0.4123(6) 0.0319(16) Uani 1 1 d . . .
H4A H 0.2551 1.0256 0.4017 0.048 Uiso 1 1 calc R . .
H4B H 0.1109 0.9954 0.4298 0.048 Uiso 1 1 calc R . .
H4C H 0.2555 0.9085 0.3429 0.048 Uiso 1 1 calc R . .
C5 C 0.0795(8) 1.0056(6) 0.8226(6) 0.0301(16) Uani 1 1 d . . .
H5A H 0.0145 0.9721 0.8749 0.045 Uiso 1 1 calc R . .
H5B H 0.0236 1.076 0.7952 0.045 Uiso 1 1 calc R . .
H5C H 0.1381 1.027 0.8617 0.045 Uiso 1 1 calc R . .
C6 C 0.3811(7) 0.7166(6) 0.3800(5) 0.0218(13) Uani 1 1 d . . .
C7 C 0.5075(7) 0.7133(6) 0.2977(6) 0.0263(14) Uani 1 1 d . . .
C8 C 0.5622(9) 0.6332(6) 0.1987(7) 0.0332(17) Uani 1 1 d . . .
H8 H 0.6495 0.6279 0.143 0.04 Uiso 1 1 calc R . .
C9 C 0.4841(9) 0.5626(6) 0.1859(6) 0.0341(17) Uani 1 1 d . . .
H9 H 0.5194 0.5084 0.1207 0.041 Uiso 1 1 calc R . .
C10 C 0.3558(8) 0.5701(6) 0.2665(6) 0.0297(15) Uani 1 1 d . . .
H10 H 0.304 0.5223 0.2547 0.036 Uiso 1 1 calc R . .
C11 C 0.3020(7) 0.6469(6) 0.3648(6) 0.0247(14) Uani 1 1 d . . .
C12 C 0.5885(8) 0.7954(7) 0.3078(6) 0.0325(16) Uani 1 1 d . . .
H12 H 0.5403 0.8421 0.3831 0.039 Uiso 1 1 calc R . .
C13 C 0.5859(10) 0.8809(8) 0.2172(7) 0.044(2) Uani 1 1 d . . .
H13A H 0.6369 0.9333 0.2267 0.066 Uiso 1 1 calc R . .
H13B H 0.4865 0.9278 0.2239 0.066 Uiso 1 1 calc R . .
H13C H 0.6325 0.8367 0.1426 0.066 Uiso 1 1 calc R . .
C14 C 0.7449(8) 0.7271(8) 0.2998(8) 0.043(2) Uani 1 1 d . . .
H14A H 0.7922 0.7828 0.3086 0.065 Uiso 1 1 calc R . .
H14B H 0.7945 0.6814 0.2261 0.065 Uiso 1 1 calc R . .
H14C H 0.7479 0.6737 0.3595 0.065 Uiso 1 1 calc R . .
C15 C 0.1618(7) 0.6534(6) 0.4501(6) 0.0268(15) Uani 1 1 d . . .
H15 H 0.1418 0.7127 0.5134 0.032 Uiso 1 1 calc R . .
C16 C 0.0361(8) 0.6980(8) 0.3978(7) 0.0398(19) Uani 1 1 d . . .
H16A H -0.0537 0.7016 0.4545 0.06 Uiso 1 1 calc R . .
H16B H 0.055 0.6436 0.3329 0.06 Uiso 1 1 calc R . .
H16C H 0.0285 0.7767 0.3732 0.06 Uiso 1 1 calc R . .
C17 C 0.1693(9) 0.5375(7) 0.4989(7) 0.0395(19) Uani 1 1 d . . .
H17A H 0.0769 0.5454 0.5542 0.059 Uiso 1 1 calc R . .
H17B H 0.2441 0.5151 0.5359 0.059 Uiso 1 1 calc R . .
H17C H 0.1919 0.4768 0.4383 0.059 Uiso 1 1 calc R . .
C18 C 0.1926(7) 0.7641(6) 0.8535(6) 0.0231(14) Uani 1 1 d . . .
C19 C 0.2601(7) 0.7722(6) 0.9344(6) 0.0255(14) Uani 1 1 d . . .
C20 C 0.2221(8) 0.7247(7) 1.0344(6) 0.0335(17) Uani 1 1 d . . .
H20 H 0.2667 0.7301 1.0895 0.04 Uiso 1 1 calc R . .
C21 C 0.1217(9) 0.6693(7) 1.0581(7) 0.0385(18) Uani 1 1 d . . .
H21 H 0.0979 0.6373 1.1282 0.046 Uiso 1 1 calc R . .
C22 C 0.0566(9) 0.6612(7) 0.9788(7) 0.0384(18) Uani 1 1 d . . .
H22 H -0.0129 0.6234 0.9952 0.046 Uiso 1 1 calc R . .
C23 C 0.0898(8) 0.7066(6) 0.8756(6) 0.0286(15) Uani 1 1 d . . .
C24 C 0.3726(8) 0.8310(7) 0.9142(6) 0.0304(16) Uani 1 1 d . . .
H24 H 0.3823 0.864 0.8394 0.037 Uiso 1 1 calc R . .
C25 C 0.3270(10) 0.9331(8) 1.0051(7) 0.045(2) Uani 1 1 d . . .
H25A H 0.4012 0.9693 0.9905 0.068 Uiso 1 1 calc R . .
H25B H 0.314 0.903 1.0795 0.068 Uiso 1 1 calc R . .
H25C H 0.2367 0.9921 1.0032 0.068 Uiso 1 1 calc R . .
C26 C 0.5185(9) 0.7431(8) 0.9113(8) 0.045(2) Uani 1 1 d . . .
H26A H 0.5881 0.7839 0.8984 0.068 Uiso 1 1 calc R . .
H26B H 0.5502 0.6807 0.8502 0.068 Uiso 1 1 calc R . .
H26C H 0.5108 0.7084 0.9834 0.068 Uiso 1 1 calc R . .
C27 C 0.0166(8) 0.6961(6) 0.7877(6) 0.0303(16) Uani 1 1 d . . .
H27 H 0.0905 0.6794 0.7118 0.036 Uiso 1 1 calc R . .
C28 C -0.1030(10) 0.8094(7) 0.7861(9) 0.049(2) Uani 1 1 d . . .
H28A H -0.1463 0.7984 0.7289 0.074 Uiso 1 1 calc R . .
H28B H -0.064 0.8732 0.768 0.074 Uiso 1 1 calc R . .
H28C H -0.176 0.8295 0.8603 0.074 Uiso 1 1 calc R . .
C29 C -0.0434(10) 0.5946(8) 0.8042(8) 0.045(2) Uani 1 1 d . . .
H29A H -0.0872 0.591 0.7454 0.067 Uiso 1 1 calc R . .
H29B H -0.1157 0.6081 0.8784 0.067 Uiso 1 1 calc R . .
H29C H 0.0344 0.5201 0.7994 0.067 Uiso 1 1 calc R . .

loop_
_atom_site_aniso_label
_atom_site_aniso_U_11
_atom_site_aniso_U_22
_atom_site_aniso_U_33
_atom_site_aniso_U_23
_atom_site_aniso_U_13
_atom_site_aniso_U_12
Pb 0.02552(14) 0.02415(14) 0.02430(14) 0.00261(9) -0.00949(10) -0.00554(10)
Br 0.0312(4) 0.0544(5) 0.0345(4) -0.0010(3) -0.0089(3) -0.0211(4)
N1 0.022(3) 0.021(3) 0.023(3) 0.006(2) -0.011(2) -0.009(2)
N2 0.022(3) 0.023(3) 0.021(3) 0.001(2) -0.004(2) -0.007(2)
C1 0.022(3) 0.026(4) 0.030(4) 0.005(3) -0.010(3) -0.013(3)
C2 0.024(3) 0.023(3) 0.031(4) 0.003(3) -0.009(3) -0.009(3)
C3 0.020(3) 0.022(3) 0.028(4) 0.000(3) -0.008(3) -0.009(3)
C4 0.033(4) 0.032(4) 0.029(4) 0.010(3) -0.009(3) -0.011(3)
C5 0.025(4) 0.028(4) 0.033(4) 0.000(3) -0.006(3) -0.006(3)
C6 0.026(3) 0.020(3) 0.023(3) 0.005(3) -0.012(3) -0.008(3)
C7 0.024(3) 0.032(4) 0.025(4) 0.005(3) -0.009(3) -0.012(3)
C8 0.043(4) 0.029(4) 0.036(4) 0.006(3) -0.022(4) -0.014(3)
C9 0.047(5) 0.029(4) 0.024(4) 0.001(3) -0.014(3) -0.008(3)
C10 0.033(4) 0.030(4) 0.029(4) 0.004(3) -0.012(3) -0.013(3)
C11 0.028(4) 0.023(3) 0.026(4) 0.005(3) -0.012(3) -0.009(3)
C12 0.031(4) 0.039(4) 0.029(4) 0.002(3) -0.007(3) -0.016(3)
C13 0.048(5) 0.048(5) 0.045(5) 0.017(4) -0.015(4) -0.029(4)
C14 0.030(4) 0.059(6) 0.046(5) 0.008(4) -0.015(4) -0.018(4)
C15 0.027(4) 0.027(4) 0.031(4) 0.000(3) -0.010(3) -0.015(3)
C16 0.022(4) 0.052(5) 0.042(5) -0.004(4) -0.007(3) -0.011(4)
C17 0.039(4) 0.039(4) 0.043(5) 0.006(4) -0.008(4) -0.020(4)
C18 0.021(3) 0.021(3) 0.024(3) -0.001(3) -0.004(3) -0.005(3)
C19 0.022(3) 0.030(4) 0.025(4) 0.001(3) -0.005(3) -0.010(3)
C20 0.038(4) 0.045(4) 0.023(4) 0.008(3) -0.016(3) -0.016(4)
C21 0.046(5) 0.045(5) 0.029(4) 0.013(3) -0.010(4) -0.023(4)
C22 0.046(5) 0.043(5) 0.034(4) 0.008(3) -0.008(4) -0.029(4)
C23 0.029(4) 0.030(4) 0.028(4) -0.001(3) -0.007(3) -0.013(3)
C24 0.030(4) 0.040(4) 0.025(4) 0.002(3) -0.009(3) -0.017(3)
C25 0.056(5) 0.055(5) 0.036(5) -0.002(4) -0.011(4) -0.036(5)
C26 0.034(4) 0.060(6) 0.045(5) 0.012(4) -0.016(4) -0.019(4)
C27 0.033(4) 0.036(4) 0.028(4) 0.000(3) -0.009(3) -0.020(3)
C28 0.053(5) 0.040(5) 0.077(7) 0.014(4) -0.044(5) -0.022(4)
C29 0.049(5) 0.046(5) 0.048(5) -0.001(4) -0.014(4) -0.028(4)

loop_
_atom_type_symbol
_atom_type_description
_atom_type_scat_dispersion_real
_atom_type_scat_dispersion_imag
_atom_type_scat_source
C C 0.0033 0.0016 'International Tables Vol C Tables 4.2.6.8 and 6.1.1.4'
H H 0 0 'International Tables Vol C Tables 4.2.6.8 and 6.1.1.4'
Br Br -0.2901 2.4595 'International Tables Vol C Tables 4.2.6.8 and 6.1.1.4'
N N 0.0061 0.0033 'International Tables Vol C Tables 4.2.6.8 and 6.1.1.4'
Pb Pb -3.3944 10.1111 'International Tables Vol C Tables 4.2.6.8 and 6.1.1.4'

loop_
_geom_angle_atom_site_label_1
_geom_angle_atom_site_label_2
_geom_angle_atom_site_label_3
_geom_angle
_geom_angle_site_symmetry_1
_geom_angle_site_symmetry_3
_geom_angle_publ_flag
N2 Pb N1 82.93(19) . . ?
N2 Pb Br 93.28(14) . . ?
N1 Pb Br 91.31(13) . . ?
C1 N1 C6 122.9(5) . . ?
C1 N1 Pb 125.3(4) . . ?
C6 N1 Pb 111.8(4) . . ?
C3 N2 C18 121.9(5) . . ?
C3 N2 Pb 123.5(4) . . ?
C18 N2 Pb 114.3(4) . . ?
N1 C1 C2 123.8(6) . . ?
N1 C1 C4 119.4(6) . . ?
C2 C1 C4 116.8(6) . . ?
C3 C2 C1 130.8(6) . . ?
C3 C2 H2 114.6 . . ?
C1 C2 H2 114.6 . . ?
N2 C3 C2 125.2(6) . . ?
N2 C3 C5 118.7(6) . . ?
C2 C3 C5 116.2(6) . . ?
C1 C4 H4A 109.5 . . ?
C1 C4 H4B 109.5 . . ?
H4A C4 H4B 109.5 . . ?
C1 C4 H4C 109.5 . . ?
H4A C4 H4C 109.5 . . ?
H4B C4 H4C 109.5 . . ?
C3 C5 H5A 109.5 . . ?
C3 C5 H5B 109.5 . . ?
H5A C5 H5B 109.5 . . ?
C3 C5 H5C 109.5 . . ?
H5A C5 H5C 109.5 . . ?
H5B C5 H5C 109.5 . . ?
C7 C6 C11 121.3(6) . . ?
C7 C6 N1 121.1(6) . . ?
C11 C6 N1 117.3(6) . . ?
C6 C7 C8 119.7(6) . . ?
C6 C7 C12 122.3(6) . . ?
C8 C7 C12 118.0(6) . . ?
C9 C8 C7 118.3(7) . . ?
C9 C8 H8 120.9 . . ?
C7 C8 H8 120.9 . . ?
C10 C9 C8 121.4(7) . . ?
C10 C9 H9 119.3 . . ?
C8 C9 H9 119.3 . . ?
C9 C10 C11 121.0(7) . . ?
C9 C10 H10 119.5 . . ?
C11 C10 H10 119.5 . . ?
C10 C11 C6 118.3(6) . . ?
C10 C11 C15 119.5(6) . . ?
C6 C11 C15 122.2(6) . . ?
C13 C12 C7 111.3(6) . . ?
C13 C12 C14 108.7(7) . . ?
C7 C12 C14 112.1(6) . . ?
C13 C12 H12 108.2 . . ?
C7 C12 H12 108.2 . . ?
C14 C12 H12 108.2 . . ?
C12 C13 H13A 109.5 . . ?
C12 C13 H13B 109.5 . . ?
H13A C13 H13B 109.5 . . ?
C12 C13 H13C 109.5 . . ?
H13A C13 H13C 109.5 . . ?
H13B C13 H13C 109.5 . . ?
C12 C14 H14A 109.5 . . ?
C12 C14 H14B 109.5 . . ?
H14A C14 H14B 109.5 . . ?
C12 C14 H14C 109.5 . . ?
H14A C14 H14C 109.5 . . ?
H14B C14 H14C 109.5 . . ?
C17 C15 C11 111.8(6) . . ?
C17 C15 C16 111.5(6) . . ?
C11 C15 C16 110.9(6) . . ?
C17 C15 H15 107.5 . . ?
C11 C15 H15 107.5 . . ?
C16 C15 H15 107.5 . . ?
C15 C16 H16A 109.5 . . ?
C15 C16 H16B 109.5 . . ?
H16A C16 H16B 109.5 . . ?
C15 C16 H16C 109.5 . . ?
H16A C16 H16C 109.5 . . ?
H16B C16 H16C 109.5 . . ?
C15 C17 H17A 109.5 . . ?
C15 C17 H17B 109.5 . . ?
H17A C17 H17B 109.5 . . ?
C15 C17 H17C 109.5 . . ?
H17A C17 H17C 109.5 . . ?
H17B C17 H17C 109.5 . . ?
C19 C18 C23 120.4(6) . . ?
C19 C18 N2 121.0(6) . . ?
C23 C18 N2 118.4(6) . . ?
C20 C19 C18 118.1(6) . . ?
C20 C19 C24 119.5(6) . . ?
C18 C19 C24 122.4(6) . . ?
C19 C20 C21 122.6(7) . . ?
C19 C20 H20 118.7 . . ?
C21 C20 H20 118.7 . . ?
C22 C21 C20 119.1(7) . . ?
C22 C21 H21 120.4 . . ?
C20 C21 H21 120.4 . . ?
C21 C22 C23 121.7(7) . . ?
C21 C22 H22 119.2 . . ?
C23 C22 H22 119.2 . . ?
C22 C23 C18 118.2(7) . . ?
C22 C23 C27 121.0(7) . . ?
C18 C23 C27 120.8(6) . . ?
C19 C24 C26 111.7(6) . . ?
C19 C24 C25 111.0(6) . . ?
C26 C24 C25 109.6(7) . . ?
C19 C24 H24 108.2 . . ?
C26 C24 H24 108.2 . . ?
C25 C24 H24 108.2 . . ?
C24 C25 H25A 109.5 . . ?
C24 C25 H25B 109.5 . . ?
H25A C25 H25B 109.5 . . ?
C24 C25 H25C 109.5 . . ?
H25A C25 H25C 109.5 . . ?
H25B C25 H25C 109.5 . . ?
C24 C26 H26A 109.5 . . ?
C24 C26 H26B 109.5 . . ?
H26A C26 H26B 109.5 . . ?
C24 C26 H26C 109.5 . . ?
H26A C26 H26C 109.5 . . ?
H26B C26 H26C 109.5 . . ?
C28 C27 C23 112.5(6) . . ?
C28 C27 C29 108.7(7) . . ?
C23 C27 C29 112.8(6) . . ?
C28 C27 H27 107.5 . . ?
C23 C27 H27 107.5 . . ?
C29 C27 H27 107.5 . . ?
C27 C28 H28A 109.5 . . ?
C27 C28 H28B 109.5 . . ?
H28A C28 H28B 109.5 . . ?
C27 C28 H28C 109.5 . . ?
H28A C28 H28C 109.5 . . ?
H28B C28 H28C 109.5 . . ?
C27 C29 H29A 109.5 . . ?
C27 C29 H29B 109.5 . . ?
H29A C29 H29B 109.5 . . ?
C27 C29 H29C 109.5 . . ?
H29A C29 H29C 109.5 . . ?
H29B C29 H29C 109.5 . . ?

loop_
_geom_bond_atom_site_label_1
_geom_bond_atom_site_label_2
_geom_bond_distance
_geom_bond_site_symmetry_2
_geom_bond_publ_flag
Pb N2 2.281(5) . ?
Pb N1 2.292(5) . ?
Pb Br 2.7149(8) . ?
N1 C1 1.324(9) . ?
N1 C6 1.439(8) . ?
N2 C3 1.333(8) . ?
N2 C18 1.439(8) . ?
C1 C2 1.408(10) . ?
C1 C4 1.520(9) . ?
C2 C3 1.392(10) . ?
C2 H2 0.95 . ?
C3 C5 1.519(9) . ?
C4 H4A 0.98 . ?
C4 H4B 0.98 . ?
C4 H4C 0.98 . ?
C5 H5A 0.98 . ?
C5 H5B 0.98 . ?
C5 H5C 0.98 . ?
C6 C7 1.399(9) . ?
C6 C11 1.408(9) . ?
C7 C8 1.426(10) . ?
C7 C12 1.527(10) . ?
C8 C9 1.399(11) . ?
C8 H8 0.95 . ?
C9 C10 1.389(11) . ?
C9 H9 0.95 . ?
C10 C11 1.399(10) . ?
C10 H10 0.95 . ?
C11 C15 1.509(10) . ?
C12 C13 1.521(11) . ?
C12 C14 1.536(11) . ?
C12 H12 1 . ?
C13 H13A 0.98 . ?
C13 H13B 0.98 . ?
C13 H13C 0.98 . ?
C14 H14A 0.98 . ?
C14 H14B 0.98 . ?
C14 H14C 0.98 . ?
C15 C17 1.507(10) . ?
C15 C16 1.567(10) . ?
C15 H15 1 . ?
C16 H16A 0.98 . ?
C16 H16B 0.98 . ?
C16 H16C 0.98 . ?
C17 H17A 0.98 . ?
C17 H17B 0.98 . ?
C17 H17C 0.98 . ?
C18 C19 1.410(9) . ?
C18 C23 1.421(9) . ?
C19 C20 1.372(10) . ?
C19 C24 1.521(10) . ?
C20 C21 1.380(11) . ?
C20 H20 0.95 . ?
C21 C22 1.374(11) . ?
C21 H21 0.95 . ?
C22 C23 1.387(10) . ?
C22 H22 0.95 . ?
C23 C27 1.536(10) . ?
C24 C26 1.529(11) . ?
C24 C25 1.537(10) . ?
C24 H24 1 . ?
C25 H25A 0.98 . ?
C25 H25B 0.98 . ?
C25 H25C 0.98 . ?
C26 H26A 0.98 . ?
C26 H26B 0.98 . ?
C26 H26C 0.98 . ?
C27 C28 1.519(11) . ?
C27 C29 1.537(10) . ?
C27 H27 1 . ?
C28 H28A 0.98 . ?
C28 H28B 0.98 . ?
C28 H28C 0.98 . ?
C29 H29A 0.98 . ?
C29 H29B 0.98 . ?
C29 H29C 0.98 . ?
